data_7042919
loop_
_publ_author_name
'Yuan, Yan-Qiu'
'Yuan, Feng-Ling'
'Li, Fei-Long'
'Hao, Zhi-Min'
'Guo, Jun'
'Young, David James'
'Zhang, Wen-Hua'
'Lang, Jian-Ping'

_publ_section_title
;
 Cuboidal [Ni4O4] cluster as a precursor to recyclable, carbon-supported
 nickel nanoparticle reduction catalysts
;
_journal_name_full 'Dalton Trans.'
_journal_paper_doi 10.1039/C7DT01579H
_journal_year 2017
_chemical_formula_moiety 'C72 H96 Cl4 N4 Ni4 O8'
_chemical_formula_sum 'C72 H96 Cl4 N4 Ni4 O8'
_chemical_formula_weight 1522.16
_space_group_crystal_system monoclinic
_space_group_IT_number 15
_space_group_name_Hall '-C 2yc'
_space_group_name_H-M_alt 'C 1 2/c 1'
_symmetry_space_group_name_Hall '-C 2yc'
_symmetry_space_group_name_H-M 'C 1 2/c 1'
_atom_sites_solution_hydrogens mixed
_audit_creation_method SHELXL-2013
_audit_update_record
;
2017-03-06 deposited with the CCDC.
2017-05-08 downloaded from the CCDC.
;
_cell_angle_alpha 90
_cell_angle_beta 104.778(3)
_cell_angle_gamma 90
_cell_formula_units_Z 8
_cell_length_a 30.848(4)
_cell_length_b 16.941(2)
_cell_length_c 33.157(4)
_cell_measurement_reflns_used 9526
_cell_measurement_temperature 150(2)
_cell_measurement_theta_max 27.09
_cell_measurement_theta_min 2.32
_cell_volume 16755(4)
_computing_cell_refinement 'Bruker D8 Quest'
_computing_data_collection 'Bruker D8 Quest'
_computing_data_reduction 'Bruker D8 Quest'
_computing_molecular_graphics 'SHELXL-2013 (Sheldrick, 2013)'
_computing_publication_material 'publCIF (Westrip, 2010)'
_computing_structure_refinement 'SHELXL-2013 (Sheldrick, 2013)'
_computing_structure_solution 'SHELXL-2013 (Sheldrick, 2013)'
_diffrn_ambient_temperature 150(2)
_diffrn_measured_fraction_theta_full 0.998
_diffrn_measured_fraction_theta_max 0.998
_diffrn_measurement_device_type 'Bruker D8 Quest'
_diffrn_measurement_method 'phi and omega scans'
_diffrn_radiation_type MoK\a
_diffrn_radiation_wavelength 0.71073
_diffrn_reflns_av_R_equivalents 0.0659
_diffrn_reflns_av_unetI/netI 0.0412
_diffrn_reflns_Laue_measured_fraction_full 0.998
_diffrn_reflns_Laue_measured_fraction_max 0.998
_diffrn_reflns_limit_h_max 41
_diffrn_reflns_limit_h_min -41
_diffrn_reflns_limit_k_max 22
_diffrn_reflns_limit_k_min -22
_diffrn_reflns_limit_l_max 44
_diffrn_reflns_limit_l_min -44
_diffrn_reflns_number 248890
_diffrn_reflns_point_group_measured_fraction_full 0.998
_diffrn_reflns_point_group_measured_fraction_max 0.998
_diffrn_reflns_theta_full 25.242
_diffrn_reflns_theta_max 28.282
_diffrn_reflns_theta_min 2.209
_diffrn_standards_decay_% 0
_diffrn_standards_interval_count 0
_diffrn_standards_interval_time 0
_diffrn_standards_number 0
_exptl_absorpt_coefficient_mu 1.061
_exptl_absorpt_correction_T_max 0.899
_exptl_absorpt_correction_T_min 0.775
_exptl_absorpt_correction_type multi-scan
_exptl_absorpt_process_details 'SADABS, Sheldrick, 2008'
_exptl_crystal_colour green
_exptl_crystal_density_diffrn 1.207
_exptl_crystal_description block
_exptl_crystal_F_000 6400
_exptl_crystal_size_max 0.300
_exptl_crystal_size_mid 0.200
_exptl_crystal_size_min 0.100
_refine_diff_density_max 3.707
_refine_diff_density_min -2.464
_refine_diff_density_rms 0.137
_refine_ls_extinction_method none
_refine_ls_goodness_of_fit_ref 1.106
_refine_ls_hydrogen_treatment constr
_refine_ls_matrix_type full
_refine_ls_number_parameters 945
_refine_ls_number_reflns 20796
_refine_ls_number_restraints 252
_refine_ls_restrained_S_all 1.104
_refine_ls_R_factor_all 0.1312
_refine_ls_R_factor_gt 0.0955
_refine_ls_shift/su_max 0.000
_refine_ls_shift/su_mean 0.000
_refine_ls_structure_factor_coef Fsqd
_refine_ls_weighting_details
;
 w=1/[\s^2^(Fo^2^)+(0.0683P)^2^+274.1526P]
 where P=(Fo^2^+2Fc^2^)/3
;
_refine_ls_weighting_scheme calc
_refine_ls_wR_factor_gt 0.2224
_refine_ls_wR_factor_ref 0.2455
_reflns_Friedel_coverage 0.000
_reflns_number_gt 15044
_reflns_number_total 20796
_reflns_threshold_expression 'I > 2\s(I)'
_cod_data_source_file c7dt01579h2.cif
_cod_data_source_block Cpd3
_cod_database_code 7042919
_publcif_datablock.id {afd0038a-b848-487e-a719-04ce8dc7893c}

_shelx_space_group_comment
;
The symmetry employed for this shelxl refinement is uniquely defined
by the following loop, which should always be used as a source of
symmetry information in preference to the above space-group names.
They are only intended as comments.
;
_shelx_estimated_absorpt_t_min 0.741
_shelx_estimated_absorpt_t_max 0.901
_shelxl_version_number 2013-2

loop_
_space_group_symop_operation_xyz
'x, y, z'
'-x, y, -z+1/2'
'x+1/2, y+1/2, z'
'-x+1/2, y+1/2, -z+1/2'
'-x, -y, -z'
'x, -y, z-1/2'
'-x+1/2, -y+1/2, -z'
'x+1/2, -y+1/2, z-1/2'

loop_
_atom_site_label
_atom_site_type_symbol
_atom_site_fract_x
_atom_site_fract_y
_atom_site_fract_z
_atom_site_U_iso_or_equiv
_atom_site_adp_type
_atom_site_occupancy
_atom_site_site_symmetry_order
_atom_site_calc_flag
_atom_site_refinement_flags_posn
_atom_site_refinement_flags_adp
_atom_site_refinement_flags_occupancy
_atom_site_disorder_assembly
_atom_site_disorder_group
Ni1 Ni 0.25667(2) 0.50743(4) 0.16221(2) 0.02714(17) Uani 1 1 d . . . . .
Ni2 Ni 0.31862(3) 0.43613(5) 0.24596(2) 0.0367(2) Uani 1 1 d . . . . .
Ni3 Ni 0.32648(2) 0.37864(4) 0.15988(2) 0.02686(17) Uani 1 1 d . . . . .
Ni4 Ni 0.35715(2) 0.55224(5) 0.19123(2) 0.03217(18) Uani 1 1 d . . . . .
Cl1 Cl 0.20259(4) 0.45610(9) 0.10504(4) 0.0302(3) Uani 1 1 d . . . . .
Cl2 Cl 0.36123(6) 0.48961(14) 0.30955(5) 0.0578(5) Uani 1 1 d . . . . .
Cl3 Cl 0.34971(6) 0.24957(10) 0.18373(5) 0.0424(4) Uani 1 1 d . . . . .
Cl4 Cl 0.34742(5) 0.67926(9) 0.16113(6) 0.0419(4) Uani 1 1 d . . . . .
O1 O 0.30216(13) 0.5460(3) 0.21554(13) 0.0346(10) Uani 1 1 d . . . . .
O2 O 0.27784(12) 0.3978(2) 0.19040(11) 0.0268(8) Uani 1 1 d . . . . .
O3 O 0.31330(12) 0.4938(2) 0.14135(11) 0.0253(8) Uani 1 1 d . . . . .
O4 O 0.36583(12) 0.4369(3) 0.21192(12) 0.0338(9) Uani 1 1 d . . . . .
O5 O 0.25065(15) 0.6216(3) 0.13746(17) 0.0456(11) Uani 1 1 d . . . . .
H1O5 H 0.2743 0.6469 0.1401 0.055 Uiso 1 1 d . U . . .
O6 O 0.33813(17) 0.3197(3) 0.26492(14) 0.0492(12) Uani 1 1 d . . . . .
H1O6 H 0.3394 0.2900 0.2450 0.059 Uiso 1 1 d . U . . .
O7 O 0.27529(14) 0.3342(3) 0.11120(14) 0.0386(10) Uani 1 1 d . . . . .
H1O7 H 0.2543 0.3670 0.1036 0.046 Uiso 1 1 d . U . . .
O8 O 0.39473(19) 0.5945(4) 0.24942(16) 0.0632(17) Uani 1 1 d . . . . .
H1O8 H 0.3989 0.5649 0.2709 0.076 Uiso 1 1 d . U . . .
N1 N 0.21415(17) 0.5380(3) 0.19760(16) 0.0339(11) Uani 1 1 d . . . . .
N2 N 0.26086(17) 0.4128(3) 0.26381(15) 0.0353(12) Uani 1 1 d . . . . .
N3 N 0.36593(15) 0.3892(3) 0.11917(14) 0.0272(10) Uani 1 1 d . . . . .
N4 N 0.41756(15) 0.5280(3) 0.17838(15) 0.0317(11) Uani 1 1 d . . . . .
C1 C 0.2819(2) 0.6042(4) 0.2345(2) 0.0447(17) Uani 1 1 d . . . . .
H1A H 0.2843 0.6559 0.2214 0.054 Uiso 1 1 calc R U . . .
H1B H 0.2978 0.6080 0.2645 0.054 Uiso 1 1 calc R U . . .
C2 C 0.2332(2) 0.5851(3) 0.2303(2) 0.0373(15) Uani 1 1 d . . . . .
C3 C 0.2078(2) 0.6146(4) 0.2558(2) 0.0449(17) Uani 1 1 d . . . . .
H3 H 0.2208 0.6509 0.2774 0.054 Uiso 1 1 calc R U . . .
C4 C 0.1644(3) 0.5915(4) 0.2500(2) 0.0496(19) Uani 1 1 d . . . . .
H4 H 0.1476 0.6093 0.2686 0.060 Uiso 1 1 calc R U . . .
C5 C 0.1444(2) 0.5424(4) 0.2172(2) 0.0391(15) Uani 1 1 d . . . . .
C6 C 0.1708(2) 0.5170(4) 0.1914(2) 0.0356(14) Uani 1 1 d . . . . .
H6 H 0.1577 0.4835 0.1685 0.043 Uiso 1 1 calc R U . . .
C7 C 0.0972(2) 0.5165(4) 0.2078(3) 0.0471(17) Uani 1 1 d . . . . .
C8 C 0.0637(3) 0.5688(6) 0.2121(3) 0.072(3) Uani 1 1 d . . . . .
H8 H 0.0716 0.6195 0.2239 0.086 Uiso 1 1 calc R U . . .
C9 C 0.0186(3) 0.5473(7) 0.1992(4) 0.087(4) Uani 1 1 d . . . . .
H9 H -0.0036 0.5847 0.2016 0.104 Uiso 1 1 calc R U . . .
C10 C 0.0050(3) 0.4741(6) 0.1831(3) 0.068(3) Uani 1 1 d . . . . .
C11 C 0.0391(2) 0.4201(5) 0.1809(3) 0.0550(19) Uani 1 1 d . . . . .
H11 H 0.0312 0.3678 0.1714 0.066 Uiso 1 1 calc R U . . .
C12 C 0.0842(2) 0.4418(5) 0.1925(2) 0.0470(17) Uani 1 1 d . . . . .
H12 H 0.1064 0.4047 0.1898 0.056 Uiso 1 1 calc R U . . .
C13 C -0.0440(3) 0.4497(6) 0.1682(3) 0.085(3) Uani 1 1 d D . . . .
C14 C -0.0492(8) 0.3705(16) 0.1897(11) 0.089(3) Uani 0.44(4) 1 d D U P A 1
H14A H -0.0807 0.3629 0.1897 0.134 Uiso 0.44(4) 1 calc R U P A 1
H14B H -0.0307 0.3713 0.2185 0.134 Uiso 0.44(4) 1 calc R U P A 1
H14C H -0.0395 0.3271 0.1745 0.134 Uiso 0.44(4) 1 calc R U P A 1
C15 C -0.0485(8) 0.434(2) 0.1216(6) 0.089(3) Uani 0.44(4) 1 d D U P A 1
H15A H -0.0786 0.4497 0.1056 0.134 Uiso 0.44(4) 1 calc R U P A 1
H15B H -0.0437 0.3783 0.1173 0.134 Uiso 0.44(4) 1 calc R U P A 1
H15C H -0.0261 0.4657 0.1124 0.134 Uiso 0.44(4) 1 calc R U P A 1
C16 C -0.0806(7) 0.5053(17) 0.1732(10) 0.089(3) Uani 0.44(4) 1 d D U P A 1
H16A H -0.0848 0.5469 0.1521 0.134 Uiso 0.44(4) 1 calc R U P A 1
H16B H -0.0722 0.5291 0.2011 0.134 Uiso 0.44(4) 1 calc R U P A 1
H16C H -0.1087 0.4758 0.1698 0.134 Uiso 0.44(4) 1 calc R U P A 1
C14A C -0.0572(7) 0.3905(15) 0.1979(8) 0.089(3) Uani 0.56(4) 1 d D U P A 2
H14D H -0.0391 0.3425 0.1994 0.134 Uiso 0.56(4) 1 calc R U P A 2
H14E H -0.0890 0.3771 0.1875 0.134 Uiso 0.56(4) 1 calc R U P A 2
H14F H -0.0520 0.4139 0.2257 0.134 Uiso 0.56(4) 1 calc R U P A 2
C15A C -0.0563(7) 0.4160(16) 0.1241(6) 0.089(3) Uani 0.56(4) 1 d D U P A 2
H15D H -0.0500 0.4552 0.1047 0.134 Uiso 0.56(4) 1 calc R U P A 2
H15E H -0.0883 0.4027 0.1161 0.134 Uiso 0.56(4) 1 calc R U P A 2
H15F H -0.0386 0.3683 0.1232 0.134 Uiso 0.56(4) 1 calc R U P A 2
C16A C -0.0725(6) 0.5257(11) 0.1676(8) 0.089(3) Uani 0.56(4) 1 d D U P A 2
H16D H -0.0724 0.5403 0.1962 0.134 Uiso 0.56(4) 1 calc R U P A 2
H16E H -0.1034 0.5158 0.1515 0.134 Uiso 0.56(4) 1 calc R U P A 2
H16F H -0.0597 0.5688 0.1546 0.134 Uiso 0.56(4) 1 calc R U P A 2
C17 C 0.24680(19) 0.3429(4) 0.19798(17) 0.0293(12) Uani 1 1 d . . . . .
H17A H 0.2599 0.2893 0.1999 0.035 Uiso 1 1 calc R U . . .
H17B H 0.2196 0.3434 0.1744 0.035 Uiso 1 1 calc R U . . .
C18 C 0.23413(18) 0.3621(3) 0.23797(16) 0.0275(11) Uani 1 1 d . . . . .
C19 C 0.19674(18) 0.3301(3) 0.24815(17) 0.0275(11) Uani 1 1 d . . . . .
H19 H 0.1786 0.2928 0.2300 0.033 Uiso 1 1 calc R U . . .
C20 C 0.18596(19) 0.3522(4) 0.28432(19) 0.0320(12) Uani 1 1 d . . . . .
H20 H 0.1604 0.3302 0.2912 0.038 Uiso 1 1 calc R U . . .
C21 C 0.2127(2) 0.4071(4) 0.31081(18) 0.0331(13) Uani 1 1 d . . . . .
C22 C 0.2505(2) 0.4344(4) 0.29920(18) 0.0382(15) Uani 1 1 d . . . . .
H22 H 0.2699 0.4702 0.3173 0.046 Uiso 1 1 calc R U . . .
C23 C 0.2028(2) 0.4354(4) 0.34976(18) 0.0340(13) Uani 1 1 d . . . . .
C24 C 0.1879(2) 0.3840(4) 0.37543(19) 0.0357(13) Uani 1 1 d . . . . .
H24 H 0.1824 0.3302 0.3675 0.043 Uiso 1 1 calc R U . . .
C25 C 0.1807(2) 0.4107(4) 0.41302(19) 0.0383(14) Uani 1 1 d . . . . .
H25 H 0.1709 0.3742 0.4305 0.046 Uiso 1 1 calc R U . . .
C26 C 0.1873(2) 0.4880(4) 0.4255(2) 0.0431(16) Uani 1 1 d . . . . .
C27 C 0.2008(3) 0.5395(5) 0.3987(2) 0.060(2) Uani 1 1 d . . . . .
H27 H 0.2049 0.5938 0.4060 0.072 Uiso 1 1 calc R U . . .
C28 C 0.2086(3) 0.5138(4) 0.3615(2) 0.052(2) Uani 1 1 d . . . . .
H28 H 0.2180 0.5506 0.3438 0.062 Uiso 1 1 calc R U . . .
C29 C 0.1814(3) 0.5161(4) 0.4679(2) 0.052(2) Uani 1 1 d D . . . .
C30 C 0.2042(16) 0.455(2) 0.5012(11) 0.076(2) Uani 0.172(9) 1 d D . P B 1
H30A H 0.2053 0.4763 0.5290 0.114 Uiso 0.172(9) 1 calc R U P B 1
H30B H 0.2348 0.4453 0.4989 0.114 Uiso 0.172(9) 1 calc R U P B 1
H30C H 0.1871 0.4061 0.4969 0.114 Uiso 0.172(9) 1 calc R U P B 1
C31 C 0.1970(17) 0.5982(17) 0.4840(14) 0.076(2) Uani 0.172(9) 1 d D . P B 1
H31A H 0.1817 0.6379 0.4639 0.114 Uiso 0.172(9) 1 calc R U P B 1
H31B H 0.2295 0.6026 0.4878 0.114 Uiso 0.172(9) 1 calc R U P B 1
H31C H 0.1898 0.6070 0.5108 0.114 Uiso 0.172(9) 1 calc R U P B 1
C32 C 0.1313(8) 0.510(3) 0.4691(14) 0.076(2) Uani 0.172(9) 1 d D . P B 1
H32A H 0.1280 0.5309 0.4958 0.114 Uiso 0.172(9) 1 calc R U P B 1
H32B H 0.1217 0.4550 0.4662 0.114 Uiso 0.172(9) 1 calc R U P B 1
H32C H 0.1127 0.5413 0.4462 0.114 Uiso 0.172(9) 1 calc R U P B 1
C30A C 0.1617(5) 0.4546(7) 0.4899(3) 0.076(2) Uani 0.828(9) 1 d D . P B 2
H30D H 0.1823 0.4097 0.4968 0.114 Uiso 0.828(9) 1 calc R U P B 2
H30E H 0.1330 0.4367 0.4719 0.114 Uiso 0.828(9) 1 calc R U P B 2
H30F H 0.1567 0.4768 0.5157 0.114 Uiso 0.828(9) 1 calc R U P B 2
C31A C 0.2272(4) 0.5410(8) 0.4949(3) 0.076(2) Uani 0.828(9) 1 d D . P B 2
H31D H 0.2238 0.5630 0.5212 0.114 Uiso 0.828(9) 1 calc R U P B 2
H31E H 0.2402 0.5810 0.4801 0.114 Uiso 0.828(9) 1 calc R U P B 2
H31F H 0.2471 0.4949 0.5006 0.114 Uiso 0.828(9) 1 calc R U P B 2
C32A C 0.1513(4) 0.5880(7) 0.4605(3) 0.076(2) Uani 0.828(9) 1 d D . P B 2
H32D H 0.1453 0.6046 0.4869 0.114 Uiso 0.828(9) 1 calc R U P B 2
H32E H 0.1230 0.5750 0.4404 0.114 Uiso 0.828(9) 1 calc R U P B 2
H32F H 0.1662 0.6310 0.4494 0.114 Uiso 0.828(9) 1 calc R U P B 2
C33 C 0.31837(18) 0.5039(3) 0.10085(17) 0.0282(11) Uani 1 1 d . . . . .
H33A H 0.3254 0.5598 0.0967 0.034 Uiso 1 1 calc R U . . .
H33B H 0.2899 0.4906 0.0804 0.034 Uiso 1 1 calc R U . . .
C34 C 0.35517(18) 0.4522(4) 0.09367(17) 0.0284(11) Uani 1 1 d . . . . .
C35 C 0.3764(2) 0.4646(4) 0.06204(18) 0.0336(13) Uani 1 1 d . . . . .
H35 H 0.3681 0.5081 0.0436 0.040 Uiso 1 1 calc R U . . .
C36 C 0.4092(2) 0.4140(4) 0.0575(2) 0.0377(14) Uani 1 1 d . . . . .
H36 H 0.4239 0.4227 0.0359 0.045 Uiso 1 1 calc R U . . .
C37 C 0.42150(19) 0.3499(4) 0.08425(19) 0.0314(12) Uani 1 1 d . . . . .
C38 C 0.39871(19) 0.3399(4) 0.11468(18) 0.0317(12) Uani 1 1 d . . . . .
H38 H 0.4064 0.2965 0.1333 0.038 Uiso 1 1 calc R U . . .
C39 C 0.4569(2) 0.2940(4) 0.0808(2) 0.0389(14) Uani 1 1 d . . . . .
C40 C 0.4955(2) 0.3188(5) 0.0708(2) 0.0501(18) Uani 1 1 d . . . . .
H40 H 0.4995 0.3735 0.0668 0.060 Uiso 1 1 calc R U . . .
C41 C 0.5286(3) 0.2664(5) 0.0665(3) 0.057(2) Uani 1 1 d . . . . .
H41 H 0.5548 0.2860 0.0598 0.068 Uiso 1 1 calc R U . . .
C42 C 0.5241(3) 0.1861(5) 0.0717(2) 0.055(2) Uani 1 1 d . . . . .
C43 C 0.4866(3) 0.1617(5) 0.0832(3) 0.067(2) Uani 1 1 d . . . . .
H43 H 0.4834 0.1074 0.0888 0.081 Uiso 1 1 calc R U . . .
C44 C 0.4528(3) 0.2145(5) 0.0871(3) 0.057(2) Uani 1 1 d . . . . .
H44 H 0.4268 0.1950 0.0941 0.069 Uiso 1 1 calc R U . . .
C45 C 0.5594(3) 0.1266(5) 0.0661(3) 0.071(3) Uani 1 1 d D . . . .
C46 C 0.5979(5) 0.1688(10) 0.0515(7) 0.108(4) Uani 0.686(11) 1 d D . P C 1
H46A H 0.6132 0.2062 0.0730 0.162 Uiso 0.686(11) 1 calc R U P C 1
H46B H 0.5853 0.1973 0.0254 0.162 Uiso 0.686(11) 1 calc R U P C 1
H46C H 0.6194 0.1293 0.0470 0.162 Uiso 0.686(11) 1 calc R U P C 1
C47 C 0.5830(6) 0.0914(13) 0.1069(5) 0.108(4) Uani 0.686(11) 1 d D . P C 1
H47A H 0.5955 0.1336 0.1267 0.162 Uiso 0.686(11) 1 calc R U P C 1
H47B H 0.6074 0.0574 0.1031 0.162 Uiso 0.686(11) 1 calc R U P C 1
H47C H 0.5618 0.0600 0.1177 0.162 Uiso 0.686(11) 1 calc R U P C 1
C48 C 0.5390(5) 0.0724(11) 0.0306(6) 0.108(4) Uani 0.686(11) 1 d D . P C 1
H48A H 0.5617 0.0348 0.0266 0.162 Uiso 0.686(11) 1 calc R U P C 1
H48B H 0.5280 0.1034 0.0051 0.162 Uiso 0.686(11) 1 calc R U P C 1
H48C H 0.5140 0.0435 0.0369 0.162 Uiso 0.686(11) 1 calc R U P C 1
C46A C 0.5659(13) 0.133(2) 0.0225(7) 0.108(4) Uani 0.314(11) 1 d D . P C 2
H46D H 0.5410 0.1067 0.0027 0.162 Uiso 0.314(11) 1 calc R U P C 2
H46E H 0.5942 0.1075 0.0216 0.162 Uiso 0.314(11) 1 calc R U P C 2
H46F H 0.5668 0.1887 0.0149 0.162 Uiso 0.314(11) 1 calc R U P C 2
C47A C 0.6042(8) 0.142(2) 0.0966(12) 0.108(4) Uani 0.314(11) 1 d D . P C 2
H47D H 0.6249 0.1651 0.0818 0.162 Uiso 0.314(11) 1 calc R U P C 2
H47E H 0.6166 0.0927 0.1099 0.162 Uiso 0.314(11) 1 calc R U P C 2
H47F H 0.6002 0.1794 0.1181 0.162 Uiso 0.314(11) 1 calc R U P C 2
C48A C 0.5434(11) 0.0404(12) 0.0696(14) 0.108(4) Uani 0.314(11) 1 d D . P C 2
H48D H 0.5388 0.0319 0.0975 0.162 Uiso 0.314(11) 1 calc R U P C 2
H48E H 0.5662 0.0035 0.0651 0.162 Uiso 0.314(11) 1 calc R U P C 2
H48F H 0.5152 0.0313 0.0485 0.162 Uiso 0.314(11) 1 calc R U P C 2
C49 C 0.41164(19) 0.4194(5) 0.2243(2) 0.0429(16) Uani 1 1 d . . . . .
H49A H 0.4160 0.3619 0.2216 0.051 Uiso 1 1 calc R U . . .
H49B H 0.4236 0.4338 0.2540 0.051 Uiso 1 1 calc R U . . .
C50 C 0.43731(19) 0.4636(4) 0.19816(19) 0.0352(14) Uani 1 1 d . . . . .
C51 C 0.4789(2) 0.4397(5) 0.1948(2) 0.0490(18) Uani 1 1 d . . . . .
H51 H 0.4919 0.3925 0.2080 0.059 Uiso 1 1 calc R U . . .
C52 C 0.5016(2) 0.4841(5) 0.1723(2) 0.0492(18) Uani 1 1 d . . . . .
H52 H 0.5304 0.4681 0.1700 0.059 Uiso 1 1 calc R U . . .
C53 C 0.48211(19) 0.5531(4) 0.1528(2) 0.0355(13) Uani 1 1 d . . . . .
C54 C 0.43950(19) 0.5719(4) 0.15615(19) 0.0324(12) Uani 1 1 d . . . . .
H54 H 0.4252 0.6175 0.1422 0.039 Uiso 1 1 calc R U . . .
C55 C 0.5063(2) 0.6057(4) 0.1299(2) 0.0368(14) Uani 1 1 d . . . . .
C56 C 0.5444(3) 0.5829(5) 0.1205(3) 0.069(3) Uani 1 1 d . . . . .
H56 H 0.5548 0.5304 0.1268 0.083 Uiso 1 1 calc R U . . .
C57 C 0.5688(3) 0.6330(6) 0.1021(3) 0.069(3) Uani 1 1 d . . . . .
H57 H 0.5958 0.6139 0.0968 0.083 Uiso 1 1 calc R U . . .
C58 C 0.5563(3) 0.7070(5) 0.0913(3) 0.0510(18) Uani 1 1 d . . . . .
C59 C 0.5242(4) 0.7364(7) 0.1095(4) 0.053(3) Uani 0.676(14) 1 d . U P D 1
H59 H 0.5194 0.7918 0.1094 0.064 Uiso 0.676(14) 1 calc R U P D 1
C60 C 0.4987(4) 0.6876(6) 0.1279(4) 0.049(3) Uani 0.676(14) 1 d . U P D 1
H60 H 0.4760 0.7095 0.1392 0.059 Uiso 0.676(14) 1 calc R U P D 1
C59A C 0.5048(8) 0.7113(16) 0.0776(10) 0.058(6) Uani 0.324(14) 1 d . U P D 2
H59A H 0.4901 0.7491 0.0576 0.070 Uiso 0.324(14) 1 calc R U P D 2
C60A C 0.4799(7) 0.6580(14) 0.0952(8) 0.046(6) Uani 0.324(14) 1 d . U P D 2
H60A H 0.4482 0.6550 0.0859 0.055 Uiso 0.324(14) 1 calc R U P D 2
C61 C 0.5850(3) 0.7616(5) 0.0732(3) 0.066(2) Uani 1 1 d D . . . .
C62 C 0.5956(9) 0.7319(13) 0.0346(6) 0.084(3) Uani 0.553(12) 1 d D . P E 1
H62A H 0.6092 0.6793 0.0398 0.126 Uiso 0.553(12) 1 calc R U P E 1
H62B H 0.6166 0.7680 0.0264 0.126 Uiso 0.553(12) 1 calc R U P E 1
H62C H 0.5679 0.7286 0.0121 0.126 Uiso 0.553(12) 1 calc R U P E 1
C63 C 0.6326(6) 0.7635(13) 0.1093(5) 0.084(3) Uani 0.553(12) 1 d D . P E 1
H63A H 0.6465 0.7111 0.1117 0.126 Uiso 0.553(12) 1 calc R U P E 1
H63B H 0.6270 0.7782 0.1361 0.126 Uiso 0.553(12) 1 calc R U P E 1
H63C H 0.6528 0.8022 0.1017 0.126 Uiso 0.553(12) 1 calc R U P E 1
C64 C 0.5734(7) 0.8484(8) 0.0730(6) 0.084(3) Uani 0.553(12) 1 d D . P E 1
H64A H 0.5966 0.8794 0.0649 0.126 Uiso 0.553(12) 1 calc R U P E 1
H64B H 0.5716 0.8642 0.1009 0.126 Uiso 0.553(12) 1 calc R U P E 1
H64C H 0.5444 0.8577 0.0530 0.126 Uiso 0.553(12) 1 calc R U P E 1
C62A C 0.6055(11) 0.7140(15) 0.0423(8) 0.084(3) Uani 0.447(12) 1 d D . P E 2
H62D H 0.6205 0.7503 0.0272 0.126 Uiso 0.447(12) 1 calc R U P E 2
H62E H 0.5816 0.6857 0.0224 0.126 Uiso 0.447(12) 1 calc R U P E 2
H62F H 0.6274 0.6760 0.0580 0.126 Uiso 0.447(12) 1 calc R U P E 2
C63A C 0.6151(8) 0.8111(15) 0.1033(6) 0.084(3) Uani 0.447(12) 1 d D . P E 2
H63D H 0.5978 0.8510 0.1138 0.126 Uiso 0.447(12) 1 calc R U P E 2
H63E H 0.6362 0.8373 0.0899 0.126 Uiso 0.447(12) 1 calc R U P E 2
H63F H 0.6318 0.7786 0.1265 0.126 Uiso 0.447(12) 1 calc R U P E 2
C64A C 0.5516(6) 0.8181(12) 0.0408(7) 0.084(3) Uani 0.447(12) 1 d D . P E 2
H64D H 0.5312 0.8443 0.0548 0.126 Uiso 0.447(12) 1 calc R U P E 2
H64E H 0.5342 0.7865 0.0174 0.126 Uiso 0.447(12) 1 calc R U P E 2
H64F H 0.5690 0.8579 0.0302 0.126 Uiso 0.447(12) 1 calc R U P E 2
C65 C 0.2152(13) 0.729(2) 0.0904(11) 0.106(12) Uani 0.46(3) 1 d D U P F 1
H65A H 0.2329 0.7084 0.0721 0.159 Uiso 0.46(3) 1 calc R U P F 1
H65B H 0.2284 0.7791 0.1028 0.159 Uiso 0.46(3) 1 calc R U P F 1
H65C H 0.1844 0.7386 0.0742 0.159 Uiso 0.46(3) 1 calc R U P F 1
C66 C 0.2153(9) 0.6696(18) 0.1251(11) 0.079(9) Uani 0.46(3) 1 d D U P F 1
H66A H 0.2120 0.6994 0.1498 0.095 Uiso 0.46(3) 1 calc R U P F 1
H66B H 0.1882 0.6362 0.1158 0.095 Uiso 0.46(3) 1 calc R U P F 1
C65A C 0.2124(8) 0.7385(14) 0.1194(13) 0.124(12) Uani 0.54(3) 1 d D U P F 2
H65D H 0.1923 0.7706 0.0979 0.186 Uiso 0.54(3) 1 calc R U P F 2
H65E H 0.2411 0.7659 0.1294 0.186 Uiso 0.54(3) 1 calc R U P F 2
H65F H 0.1987 0.7303 0.1427 0.186 Uiso 0.54(3) 1 calc R U P F 2
C66A C 0.2203(8) 0.6575(12) 0.1006(11) 0.094(9) Uani 0.54(3) 1 d D U P F 2
H66C H 0.1921 0.6271 0.0911 0.113 Uiso 0.54(3) 1 calc R U P F 2
H66D H 0.2347 0.6633 0.0773 0.113 Uiso 0.54(3) 1 calc R U P F 2
C67 C 0.3613(4) 0.2832(8) 0.3038(3) 0.053(3) Uani 0.80(3) 1 d D U P G 1
H67A H 0.3530 0.2266 0.3030 0.064 Uiso 0.80(3) 1 calc R U P G 1
H67B H 0.3514 0.3082 0.3269 0.064 Uiso 0.80(3) 1 calc R U P G 1
C68 C 0.4123(5) 0.2902(9) 0.3124(5) 0.077(5) Uani 0.80(3) 1 d D U P G 1
H68A H 0.4227 0.2602 0.2914 0.115 Uiso 0.80(3) 1 calc R U P G 1
H68B H 0.4263 0.2691 0.3402 0.115 Uiso 0.80(3) 1 calc R U P G 1
H68C H 0.4206 0.3458 0.3112 0.115 Uiso 0.80(3) 1 calc R U P G 1
C67A C 0.3439(19) 0.319(4) 0.3094(13) 0.065(13) Uani 0.20(3) 1 d D U P G 2
H67C H 0.3292 0.2717 0.3176 0.079 Uiso 0.20(3) 1 calc R U P G 2
H67D H 0.3304 0.3666 0.3183 0.079 Uiso 0.20(3) 1 calc R U P G 2
C68A C 0.3946(19) 0.317(5) 0.330(2) 0.101(17) Uani 0.20(3) 1 d D U P G 2
H68D H 0.4075 0.2691 0.3206 0.152 Uiso 0.20(3) 1 calc R U P G 2
H68E H 0.3998 0.3160 0.3601 0.152 Uiso 0.20(3) 1 calc R U P G 2
H68F H 0.4087 0.3635 0.3212 0.152 Uiso 0.20(3) 1 calc R U P G 2
C69 C 0.2343(3) 0.2441(6) 0.0583(4) 0.068(3) Uani 0.822(16) 1 d D U P H 1
H69A H 0.2387 0.2110 0.0354 0.103 Uiso 0.822(16) 1 calc R U P H 1
H69B H 0.2108 0.2831 0.0473 0.103 Uiso 0.822(16) 1 calc R U P H 1
H69C H 0.2252 0.2109 0.0790 0.103 Uiso 0.822(16) 1 calc R U P H 1
C70 C 0.2766(3) 0.2852(7) 0.0783(3) 0.055(3) Uani 0.822(16) 1 d D U P H 1
H70A H 0.3001 0.2449 0.0884 0.065 Uiso 0.822(16) 1 calc R U P H 1
H70B H 0.2857 0.3169 0.0568 0.065 Uiso 0.822(16) 1 calc R U P H 1
C69A C 0.225(3) 0.254(6) 0.120(3) 0.15(3) Uani 0.178(16) 1 d D U P H 2
H69D H 0.2094 0.2027 0.1133 0.225 Uiso 0.178(16) 1 calc R U P H 2
H69E H 0.2033 0.2966 0.1108 0.225 Uiso 0.178(16) 1 calc R U P H 2
H69F H 0.2386 0.2574 0.1496 0.225 Uiso 0.178(16) 1 calc R U P H 2
C70A C 0.2613(17) 0.260(2) 0.0959(19) 0.062(12) Uani 0.178(16) 1 d D U P H 2
H70C H 0.2850 0.2191 0.1046 0.074 Uiso 0.178(16) 1 calc R U P H 2
H70D H 0.2491 0.2588 0.0653 0.074 Uiso 0.178(16) 1 calc R U P H 2
C71 C 0.4492(6) 0.6932(11) 0.2546(6) 0.078(6) Uani 0.570(18) 1 d D U P I 1
H71A H 0.4492 0.6711 0.2272 0.117 Uiso 0.570(18) 1 calc R U P I 1
H71B H 0.4750 0.6728 0.2757 0.117 Uiso 0.570(18) 1 calc R U P I 1
H71C H 0.4511 0.7509 0.2535 0.117 Uiso 0.570(18) 1 calc R U P I 1
C72 C 0.4069(5) 0.6702(10) 0.2657(5) 0.062(4) Uani 0.570(18) 1 d D U P I 1
H72A H 0.4117 0.6698 0.2964 0.074 Uiso 0.570(18) 1 calc R U P I 1
H72B H 0.3828 0.7084 0.2537 0.074 Uiso 0.570(18) 1 calc R U P I 1
C71A C 0.4226(8) 0.7248(12) 0.2791(7) 0.069(7) Uani 0.430(18) 1 d D U P I 2
H71D H 0.4074 0.7112 0.3007 0.103 Uiso 0.430(18) 1 calc R U P I 2
H71E H 0.4045 0.7630 0.2598 0.103 Uiso 0.430(18) 1 calc R U P I 2
H71F H 0.4520 0.7479 0.2920 0.103 Uiso 0.430(18) 1 calc R U P I 2
C72A C 0.4287(6) 0.6512(9) 0.2555(5) 0.039(4) Uani 0.430(18) 1 d D U P I 2
H72C H 0.4321 0.6674 0.2277 0.047 Uiso 0.430(18) 1 calc R U P I 2
H72D H 0.4572 0.6259 0.2705 0.047 Uiso 0.430(18) 1 calc R U P I 2

loop_
_atom_site_aniso_label
_atom_site_aniso_U_11
_atom_site_aniso_U_22
_atom_site_aniso_U_33
_atom_site_aniso_U_23
_atom_site_aniso_U_13
_atom_site_aniso_U_12
Ni1 0.0227(3) 0.0309(4) 0.0318(4) -0.0075(3) 0.0143(3) -0.0058(3)
Ni2 0.0325(4) 0.0542(5) 0.0256(4) -0.0048(3) 0.0112(3) -0.0212(4)
Ni3 0.0246(3) 0.0322(4) 0.0267(3) 0.0068(3) 0.0119(3) 0.0003(3)
Ni4 0.0244(4) 0.0392(4) 0.0360(4) -0.0029(3) 0.0134(3) -0.0113(3)
Cl1 0.0254(6) 0.0369(7) 0.0287(6) -0.0037(5) 0.0075(5) 0.0013(5)
Cl2 0.0513(10) 0.0877(14) 0.0336(8) -0.0114(9) 0.0092(7) -0.0374(10)
Cl3 0.0486(9) 0.0364(8) 0.0466(9) 0.0186(7) 0.0206(7) 0.0065(7)
Cl4 0.0325(7) 0.0290(7) 0.0694(11) -0.0025(7) 0.0224(7) -0.0041(6)
O1 0.029(2) 0.046(2) 0.036(2) -0.0151(19) 0.0192(17) -0.0172(18)
O2 0.0249(18) 0.033(2) 0.0278(19) -0.0038(16) 0.0161(15) -0.0086(16)
O3 0.0211(17) 0.030(2) 0.0296(19) -0.0049(16) 0.0149(15) -0.0065(15)
O4 0.0183(18) 0.054(3) 0.029(2) 0.0147(19) 0.0053(15) -0.0064(17)
O5 0.030(2) 0.039(3) 0.069(3) 0.002(2) 0.014(2) -0.0065(19)
O6 0.051(3) 0.066(3) 0.029(2) 0.010(2) 0.007(2) -0.007(2)
O7 0.035(2) 0.036(2) 0.043(2) -0.0069(19) 0.0073(19) 0.0050(19)
O8 0.063(3) 0.085(4) 0.044(3) -0.014(3) 0.018(3) -0.048(3)
N1 0.033(3) 0.036(3) 0.040(3) -0.016(2) 0.023(2) -0.009(2)
N2 0.033(3) 0.051(3) 0.025(2) -0.013(2) 0.014(2) -0.026(2)
N3 0.025(2) 0.031(2) 0.028(2) 0.0089(19) 0.0112(18) 0.0020(19)
N4 0.022(2) 0.038(3) 0.035(3) 0.007(2) 0.0068(19) -0.0080(19)
C1 0.040(3) 0.053(4) 0.049(4) -0.026(3) 0.025(3) -0.020(3)
C2 0.043(3) 0.026(3) 0.055(4) -0.018(3) 0.033(3) -0.016(3)
C3 0.054(4) 0.036(3) 0.057(4) -0.023(3) 0.035(3) -0.018(3)
C4 0.056(4) 0.037(4) 0.072(5) -0.025(3) 0.046(4) -0.013(3)
C5 0.035(3) 0.032(3) 0.060(4) -0.010(3) 0.030(3) -0.005(3)
C6 0.033(3) 0.036(3) 0.044(3) -0.015(3) 0.023(3) -0.008(3)
C7 0.034(3) 0.050(4) 0.069(5) -0.007(4) 0.034(3) -0.001(3)
C8 0.047(4) 0.069(6) 0.115(8) -0.020(5) 0.052(5) 0.004(4)
C9 0.045(5) 0.087(7) 0.146(10) -0.033(7) 0.055(6) 0.000(5)
C10 0.029(4) 0.098(7) 0.087(6) 0.000(5) 0.032(4) -0.002(4)
C11 0.035(4) 0.058(5) 0.075(5) -0.001(4) 0.019(4) -0.010(3)
C12 0.029(3) 0.055(4) 0.063(4) 0.000(4) 0.020(3) -0.009(3)
C13 0.034(4) 0.128(10) 0.102(8) -0.013(7) 0.036(5) -0.011(5)
C14 0.025(5) 0.123(8) 0.133(7) 0.009(6) 0.042(4) -0.013(4)
C15 0.025(5) 0.123(8) 0.133(7) 0.009(6) 0.042(4) -0.013(4)
C16 0.025(5) 0.123(8) 0.133(7) 0.009(6) 0.042(4) -0.013(4)
C14A 0.025(5) 0.123(8) 0.133(7) 0.009(6) 0.042(4) -0.013(4)
C15A 0.025(5) 0.123(8) 0.133(7) 0.009(6) 0.042(4) -0.013(4)
C16A 0.025(5) 0.123(8) 0.133(7) 0.009(6) 0.042(4) -0.013(4)
C17 0.029(3) 0.036(3) 0.026(3) -0.008(2) 0.011(2) -0.016(2)
C18 0.029(3) 0.032(3) 0.024(3) -0.002(2) 0.011(2) -0.007(2)
C19 0.028(3) 0.027(3) 0.027(3) -0.001(2) 0.009(2) -0.011(2)
C20 0.029(3) 0.033(3) 0.038(3) -0.003(2) 0.016(2) -0.012(2)
C21 0.033(3) 0.041(3) 0.028(3) -0.001(2) 0.014(2) -0.011(3)
C22 0.044(3) 0.049(4) 0.026(3) -0.011(3) 0.016(3) -0.022(3)
C23 0.036(3) 0.042(3) 0.028(3) -0.007(2) 0.014(2) -0.015(3)
C24 0.045(3) 0.033(3) 0.035(3) -0.005(2) 0.020(3) -0.010(3)
C25 0.046(4) 0.041(3) 0.033(3) -0.001(3) 0.021(3) -0.012(3)
C26 0.044(4) 0.055(4) 0.034(3) -0.010(3) 0.019(3) -0.018(3)
C27 0.091(6) 0.052(5) 0.047(4) -0.016(3) 0.037(4) -0.029(4)
C28 0.082(5) 0.043(4) 0.042(4) -0.013(3) 0.037(4) -0.033(4)
C29 0.072(5) 0.057(5) 0.036(4) -0.019(3) 0.032(4) -0.025(4)
C30 0.100(5) 0.091(5) 0.051(3) -0.021(3) 0.043(4) -0.016(4)
C31 0.100(5) 0.091(5) 0.051(3) -0.021(3) 0.043(4) -0.016(4)
C32 0.100(5) 0.091(5) 0.051(3) -0.021(3) 0.043(4) -0.016(4)
C30A 0.100(5) 0.091(5) 0.051(3) -0.021(3) 0.043(4) -0.016(4)
C31A 0.100(5) 0.091(5) 0.051(3) -0.021(3) 0.043(4) -0.016(4)
C32A 0.100(5) 0.091(5) 0.051(3) -0.021(3) 0.043(4) -0.016(4)
C33 0.027(3) 0.032(3) 0.030(3) 0.011(2) 0.014(2) 0.005(2)
C34 0.023(2) 0.037(3) 0.028(3) 0.005(2) 0.011(2) 0.009(2)
C35 0.044(3) 0.032(3) 0.030(3) 0.009(2) 0.019(3) 0.006(3)
C36 0.041(3) 0.043(4) 0.037(3) 0.010(3) 0.024(3) 0.008(3)
C37 0.026(3) 0.033(3) 0.039(3) 0.003(2) 0.015(2) 0.004(2)
C38 0.029(3) 0.037(3) 0.031(3) 0.010(2) 0.012(2) 0.006(2)
C39 0.037(3) 0.044(4) 0.043(3) 0.005(3) 0.023(3) 0.006(3)
C40 0.046(4) 0.049(4) 0.064(5) 0.013(4) 0.029(4) 0.011(3)
C41 0.048(4) 0.061(5) 0.073(5) 0.013(4) 0.037(4) 0.016(4)
C42 0.052(4) 0.064(5) 0.056(4) 0.004(4) 0.027(4) 0.028(4)
C43 0.079(6) 0.040(4) 0.094(7) 0.004(4) 0.043(5) 0.027(4)
C44 0.054(5) 0.048(4) 0.082(6) 0.006(4) 0.040(4) 0.009(4)
C45 0.070(6) 0.069(6) 0.079(6) 0.004(5) 0.030(5) 0.046(5)
C46 0.081(6) 0.112(9) 0.136(9) -0.016(7) 0.036(6) 0.051(6)
C47 0.081(6) 0.112(9) 0.136(9) -0.016(7) 0.036(6) 0.051(6)
C48 0.081(6) 0.112(9) 0.136(9) -0.016(7) 0.036(6) 0.051(6)
C46A 0.081(6) 0.112(9) 0.136(9) -0.016(7) 0.036(6) 0.051(6)
C47A 0.081(6) 0.112(9) 0.136(9) -0.016(7) 0.036(6) 0.051(6)
C48A 0.081(6) 0.112(9) 0.136(9) -0.016(7) 0.036(6) 0.051(6)
C49 0.021(3) 0.060(4) 0.045(4) 0.023(3) 0.005(3) -0.009(3)
C50 0.022(3) 0.045(4) 0.036(3) 0.015(3) 0.003(2) -0.004(2)
C51 0.025(3) 0.057(4) 0.061(4) 0.029(4) 0.004(3) -0.001(3)
C52 0.024(3) 0.059(4) 0.067(5) 0.027(4) 0.016(3) 0.003(3)
C53 0.024(3) 0.042(3) 0.042(3) 0.007(3) 0.011(2) -0.005(2)
C54 0.026(3) 0.035(3) 0.038(3) 0.004(2) 0.012(2) -0.008(2)
C55 0.028(3) 0.038(3) 0.048(4) 0.008(3) 0.016(3) 0.000(2)
C56 0.042(4) 0.065(5) 0.113(7) 0.044(5) 0.043(5) 0.020(4)
C57 0.046(4) 0.073(6) 0.102(7) 0.034(5) 0.046(5) 0.012(4)
C58 0.049(4) 0.047(4) 0.070(5) 0.003(4) 0.039(4) -0.012(3)
C59 0.046(6) 0.038(6) 0.082(9) 0.017(6) 0.027(6) -0.004(5)
C60 0.043(6) 0.038(5) 0.078(8) 0.014(5) 0.037(6) 0.001(4)
C59A 0.027(10) 0.065(13) 0.091(16) 0.023(12) 0.033(10) 0.000(9)
C60A 0.028(9) 0.051(12) 0.066(13) 0.026(10) 0.024(9) 0.002(8)
C61 0.073(6) 0.049(5) 0.097(7) 0.007(4) 0.058(5) -0.007(4)
C62 0.108(8) 0.072(6) 0.089(6) 0.001(5) 0.059(6) -0.038(5)
C63 0.108(8) 0.072(6) 0.089(6) 0.001(5) 0.059(6) -0.038(5)
C64 0.108(8) 0.072(6) 0.089(6) 0.001(5) 0.059(6) -0.038(5)
C62A 0.108(8) 0.072(6) 0.089(6) 0.001(5) 0.059(6) -0.038(5)
C63A 0.108(8) 0.072(6) 0.089(6) 0.001(5) 0.059(6) -0.038(5)
C64A 0.108(8) 0.072(6) 0.089(6) 0.001(5) 0.059(6) -0.038(5)
C65 0.11(2) 0.08(2) 0.12(2) 0.049(17) 0.018(19) -0.003(16)
C66 0.050(10) 0.066(14) 0.13(2) 0.051(14) 0.043(14) 0.034(10)
C65A 0.049(11) 0.059(12) 0.26(3) 0.019(18) 0.033(19) 0.017(9)
C66A 0.048(12) 0.057(11) 0.15(2) 0.020(13) -0.025(13) -0.001(9)
C67 0.079(7) 0.035(6) 0.037(5) 0.007(4) 0.001(5) -0.015(5)
C68 0.082(8) 0.065(8) 0.070(8) 0.019(6) -0.006(7) 0.009(7)
C67A 0.11(2) 0.05(2) 0.030(18) 0.025(17) 0.001(19) -0.01(2)
C68A 0.10(3) 0.10(3) 0.11(3) -0.02(3) 0.02(3) 0.01(3)
C69 0.050(6) 0.060(6) 0.086(8) -0.030(6) -0.001(5) 0.004(5)
C70 0.054(6) 0.051(6) 0.055(6) -0.020(5) 0.008(4) 0.003(5)
C69A 0.11(5) 0.16(6) 0.18(6) 0.02(6) 0.05(4) -0.03(5)
C70A 0.06(2) 0.021(17) 0.09(3) -0.003(18) -0.01(2) 0.008(17)
C71 0.092(12) 0.062(10) 0.075(11) 0.001(8) 0.015(9) -0.042(10)
C72 0.061(9) 0.060(10) 0.058(9) -0.021(7) 0.002(7) -0.009(8)
C71A 0.084(15) 0.055(12) 0.065(13) -0.012(9) 0.014(11) 0.008(11)
C72A 0.039(9) 0.037(9) 0.042(8) -0.003(6) 0.013(7) -0.015(7)

loop_
_atom_type_symbol
_atom_type_description
_atom_type_scat_dispersion_real
_atom_type_scat_dispersion_imag
_atom_type_scat_source
C C 0.0033 0.0016 'International Tables Vol C Tables 4.2.6.8 and 6.1.1.4'
H H 0.0000 0.0000 'International Tables Vol C Tables 4.2.6.8 and 6.1.1.4'
Cl Cl 0.1484 0.1585 'International Tables Vol C Tables 4.2.6.8 and 6.1.1.4'
N N 0.0061 0.0033 'International Tables Vol C Tables 4.2.6.8 and 6.1.1.4'
Ni Ni 0.3393 1.1124 'International Tables Vol C Tables 4.2.6.8 and 6.1.1.4'
O O 0.0106 0.0060 'International Tables Vol C Tables 4.2.6.8 and 6.1.1.4'

loop_
_geom_angle_atom_site_label_1
_geom_angle_atom_site_label_2
_geom_angle_atom_site_label_3
_geom_angle
N1 Ni1 O3 162.28(18)
N1 Ni1 O1 79.81(18)
O3 Ni1 O1 82.70(15)
N1 Ni1 O5 89.2(2)
O3 Ni1 O5 88.28(17)
O1 Ni1 O5 90.95(19)
N1 Ni1 O2 98.08(18)
O3 Ni1 O2 81.71(14)
O1 Ni1 O2 80.36(17)
O5 Ni1 O2 167.47(16)
N1 Ni1 Cl1 97.46(15)
O3 Ni1 Cl1 100.19(11)
O1 Ni1 Cl1 175.18(12)
O5 Ni1 Cl1 92.98(14)
O2 Ni1 Cl1 96.18(11)
O2 Ni2 N2 79.61(16)
O2 Ni2 O4 82.38(15)
N2 Ni2 O4 161.20(18)
O2 Ni2 O6 91.99(17)
N2 Ni2 O6 86.4(2)
O4 Ni2 O6 88.93(18)
O2 Ni2 O1 80.38(16)
N2 Ni2 O1 100.7(2)
O4 Ni2 O1 81.40(16)
O6 Ni2 O1 168.36(17)
O2 Ni2 Cl2 175.01(14)
N2 Ni2 Cl2 98.20(14)
O4 Ni2 Cl2 100.17(13)
O6 Ni2 Cl2 92.35(14)
O1 Ni2 Cl2 95.70(12)
O2 Ni3 N3 162.18(17)
O2 Ni3 O3 83.26(15)
N3 Ni3 O3 79.91(16)
O2 Ni3 O4 81.99(15)
N3 Ni3 O4 100.71(17)
O3 Ni3 O4 80.06(16)
O2 Ni3 O7 86.21(16)
N3 Ni3 O7 88.95(18)
O3 Ni3 O7 93.33(16)
O4 Ni3 O7 167.06(17)
O2 Ni3 Cl3 100.33(12)
N3 Ni3 Cl3 96.95(14)
O3 Ni3 Cl3 173.99(11)
O4 Ni3 Cl3 95.60(13)
O7 Ni3 Cl3 91.72(13)
N4 Ni4 O1 162.1(2)
N4 Ni4 O4 80.34(17)
O1 Ni4 O4 82.59(17)
N4 Ni4 O3 100.28(17)
O1 Ni4 O3 81.63(14)
O4 Ni4 O3 79.53(16)
N4 Ni4 O8 86.7(2)
O1 Ni4 O8 88.56(18)
O4 Ni4 O8 91.3(2)
O3 Ni4 O8 167.33(17)
N4 Ni4 Cl4 96.83(14)
O1 Ni4 Cl4 100.62(14)
O4 Ni4 Cl4 174.40(13)
O3 Ni4 Cl4 96.32(12)
O8 Ni4 Cl4 93.34(18)
C1 O1 Ni4 130.3(4)
C1 O1 Ni1 108.9(4)
Ni4 O1 Ni1 97.41(16)
C1 O1 Ni2 119.0(4)
Ni4 O1 Ni2 96.35(18)
Ni1 O1 Ni2 99.11(17)
C17 O2 Ni3 127.3(3)
C17 O2 Ni2 109.8(3)
Ni3 O2 Ni2 97.80(16)
C17 O2 Ni1 121.0(3)
Ni3 O2 Ni1 95.98(15)
Ni2 O2 Ni1 99.73(16)
C33 O3 Ni1 128.5(3)
C33 O3 Ni3 109.9(3)
Ni1 O3 Ni3 97.29(15)
C33 O3 Ni4 119.4(3)
Ni1 O3 Ni4 96.56(15)
Ni3 O3 Ni4 100.01(17)
C49 O4 Ni2 129.8(4)
C49 O4 Ni4 109.5(4)
Ni2 O4 Ni4 97.94(19)
C49 O4 Ni3 118.3(4)
Ni2 O4 Ni3 96.12(15)
Ni4 O4 Ni3 100.01(16)
C66 O5 Ni1 131.8(11)
C66A O5 Ni1 133.1(9)
C66 O5 H1O5 110.1(14)
C66A O5 H1O5 103.3(12)
Ni1 O5 H1O5 116.6(4)
C67A O6 Ni2 105(3)
C67 O6 Ni2 134.9(6)
C67A O6 H1O6 141(3)
C67 O6 H1O6 109.3(8)
Ni2 O6 H1O6 113.2(4)
C70 O7 Ni3 131.2(5)
C70A O7 Ni3 135(2)
C70 O7 H1O7 109.7(6)
C70A O7 H1O7 110(2)
Ni3 O7 H1O7 111.4(4)
C72A O8 Ni4 125.6(7)
C72 O8 Ni4 133.9(8)
C72A O8 H1O8 109.7(8)
C72 O8 H1O8 104.3(8)
Ni4 O8 H1O8 119.6(4)
C6 N1 C2 119.2(5)
C6 N1 Ni1 127.2(4)
C2 N1 Ni1 113.5(4)
C18 N2 C22 119.3(5)
C18 N2 Ni2 112.2(4)
C22 N2 Ni2 128.0(4)
C34 N3 C38 119.5(5)
C34 N3 Ni3 113.0(3)
C38 N3 Ni3 127.5(4)
C50 N4 C54 119.3(5)
C50 N4 Ni4 112.6(4)
C54 N4 Ni4 127.8(4)
O1 C1 C2 110.8(5)
O1 C1 H1A 109.5
C2 C1 H1A 109.5
O1 C1 H1B 109.5
C2 C1 H1B 109.5
H1A C1 H1B 108.1
N1 C2 C3 120.3(6)
N1 C2 C1 114.9(5)
C3 C2 C1 124.7(6)
C4 C3 C2 119.9(6)
C4 C3 H3 120.0
C2 C3 H3 120.0
C3 C4 C5 120.5(6)
C3 C4 H4 119.7
C5 C4 H4 119.7
C4 C5 C6 117.3(6)
C4 C5 C7 124.1(6)
C6 C5 C7 118.7(6)
N1 C6 C5 122.5(6)
N1 C6 H6 118.7
C5 C6 H6 118.7
C12 C7 C8 117.8(7)
C12 C7 C5 121.6(6)
C8 C7 C5 120.5(7)
C7 C8 C9 120.6(9)
C7 C8 H8 119.7
C9 C8 H8 119.7
C10 C9 C8 122.4(8)
C10 C9 H9 118.8
C8 C9 H9 118.8
C9 C10 C11 116.7(7)
C9 C10 C13 123.4(8)
C11 C10 C13 119.9(9)
C12 C11 C10 121.3(8)
C12 C11 H11 119.4
C10 C11 H11 119.4
C7 C12 C11 121.0(7)
C7 C12 H12 119.5
C11 C12 H12 119.5
C16 C13 C10 120.2(14)
C10 C13 C15A 113.4(10)
C10 C13 C14A 112.0(11)
C15A C13 C14A 109.1(13)
C16 C13 C15 109.6(15)
C10 C13 C15 101.6(11)
C16 C13 C14 108.7(12)
C10 C13 C14 107.3(12)
C15 C13 C14 108.9(15)
C10 C13 C16A 106.9(11)
C15A C13 C16A 107.2(13)
C14A C13 C16A 107.9(11)
C13 C14 H14A 109.5
C13 C14 H14B 109.5
H14A C14 H14B 109.5
C13 C14 H14C 109.5
H14A C14 H14C 109.5
H14B C14 H14C 109.5
C13 C15 H15A 109.5
C13 C15 H15B 109.5
H15A C15 H15B 109.5
C13 C15 H15C 109.5
H15A C15 H15C 109.5
H15B C15 H15C 109.5
C13 C16 H16A 109.5
C13 C16 H16B 109.5
H16A C16 H16B 109.5
C13 C16 H16C 109.5
H16A C16 H16C 109.5
H16B C16 H16C 109.5
C13 C14A H14D 109.5
C13 C14A H14E 109.5
H14D C14A H14E 109.5
C13 C14A H14F 109.5
H14D C14A H14F 109.5
H14E C14A H14F 109.5
C13 C15A H15D 109.5
C13 C15A H15E 109.5
H15D C15A H15E 109.5
C13 C15A H15F 109.5
H15D C15A H15F 109.5
H15E C15A H15F 109.5
C13 C16A H16D 109.5
C13 C16A H16E 109.5
H16D C16A H16E 109.5
C13 C16A H16F 109.5
H16D C16A H16F 109.5
H16E C16A H16F 109.5
O2 C17 C18 110.8(4)
O2 C17 H17A 109.5
C18 C17 H17A 109.5
O2 C17 H17B 109.5
C18 C17 H17B 109.5
H17A C17 H17B 108.1
N2 C18 C19 120.5(5)
N2 C18 C17 116.5(5)
C19 C18 C17 123.0(5)
C20 C19 C18 120.3(5)
C20 C19 H19 119.8
C18 C19 H19 119.8
C19 C20 C21 119.6(5)
C19 C20 H20 120.2
C21 C20 H20 120.2
C20 C21 C22 116.6(5)
C20 C21 C23 123.0(5)
C22 C21 C23 120.4(5)
N2 C22 C21 123.5(5)
N2 C22 H22 118.3
C21 C22 H22 118.3
C24 C23 C28 118.3(6)
C24 C23 C21 120.7(6)
C28 C23 C21 121.0(5)
C23 C24 C25 120.0(6)
C23 C24 H24 120.0
C25 C24 H24 120.0
C26 C25 C24 122.3(6)
C26 C25 H25 118.8
C24 C25 H25 118.8
C25 C26 C27 116.9(6)
C25 C26 C29 121.9(6)
C27 C26 C29 121.1(6)
C26 C27 C28 121.6(7)
C26 C27 H27 119.2
C28 C27 H27 119.2
C23 C28 C27 120.8(6)
C23 C28 H28 119.6
C27 C28 H28 119.6
C30A C29 C32A 109.4(8)
C30A C29 C31A 109.8(8)
C32A C29 C31A 108.1(8)
C30A C29 C26 112.9(6)
C32A C29 C26 108.2(7)
C31 C29 C26 120.2(17)
C31A C29 C26 108.3(6)
C31 C29 C30 108(2)
C26 C29 C30 108.0(17)
C31 C29 C32 106(2)
C26 C29 C32 110.7(17)
C30 C29 C32 102(2)
C29 C30 H30A 109.5
C29 C30 H30B 109.5
H30A C30 H30B 109.5
C29 C30 H30C 109.5
H30A C30 H30C 109.5
H30B C30 H30C 109.5
C29 C31 H31A 109.5
C29 C31 H31B 109.5
H31A C31 H31B 109.5
C29 C31 H31C 109.5
H31A C31 H31C 109.5
H31B C31 H31C 109.5
C29 C32 H32A 109.5
C29 C32 H32B 109.5
H32A C32 H32B 109.5
C29 C32 H32C 109.5
H32A C32 H32C 109.5
H32B C32 H32C 109.5
C29 C30A H30D 109.5
C29 C30A H30E 109.5
H30D C30A H30E 109.5
C29 C30A H30F 109.5
H30D C30A H30F 109.5
H30E C30A H30F 109.5
C29 C31A H31D 109.5
C29 C31A H31E 109.5
H31D C31A H31E 109.5
C29 C31A H31F 109.5
H31D C31A H31F 109.5
H31E C31A H31F 109.5
C29 C32A H32D 109.5
C29 C32A H32E 109.5
H32D C32A H32E 109.5
C29 C32A H32F 109.5
H32D C32A H32F 109.5
H32E C32A H32F 109.5
O3 C33 C34 110.8(4)
O3 C33 H33A 109.5
C34 C33 H33A 109.5
O3 C33 H33B 109.5
C34 C33 H33B 109.5
H33A C33 H33B 108.1
N3 C34 C35 120.4(5)
N3 C34 C33 115.9(5)
C35 C34 C33 123.6(5)
C36 C35 C34 119.7(5)
C36 C35 H35 120.2
C34 C35 H35 120.2
C35 C36 C37 120.6(5)
C35 C36 H36 119.7
C37 C36 H36 119.7
C38 C37 C36 117.1(5)
C38 C37 C39 120.4(5)
C36 C37 C39 122.5(5)
N3 C38 C37 122.7(5)
N3 C38 H38 118.6
C37 C38 H38 118.6
C44 C39 C40 116.9(6)
C44 C39 C37 121.3(6)
C40 C39 C37 121.7(6)
C39 C40 C41 122.2(7)
C39 C40 H40 118.9
C41 C40 H40 118.9
C42 C41 C40 121.1(7)
C42 C41 H41 119.4
C40 C41 H41 119.4
C43 C42 C41 116.7(7)
C43 C42 C45 120.9(8)
C41 C42 C45 122.4(8)
C42 C43 C44 122.2(8)
C42 C43 H43 118.9
C44 C43 H43 118.9
C39 C44 C43 120.8(7)
C39 C44 H44 119.6
C43 C44 H44 119.6
C47 C45 C48 118.5(13)
C46A C45 C47A 108(2)
C47 C45 C42 110.6(8)
C48 C45 C42 109.3(9)
C46A C45 C42 110.1(13)
C47A C45 C42 111.0(14)
C46A C45 C48A 105.1(19)
C47A C45 C48A 112(2)
C42 C45 C48A 111.2(13)
C47 C45 C46 103.2(12)
C48 C45 C46 103.7(12)
C42 C45 C46 110.9(9)
C45 C46 H46A 109.5
C45 C46 H46B 109.5
H46A C46 H46B 109.5
C45 C46 H46C 109.5
H46A C46 H46C 109.5
H46B C46 H46C 109.5
C45 C47 H47A 109.5
C45 C47 H47B 109.5
H47A C47 H47B 109.5
C45 C47 H47C 109.5
H47A C47 H47C 109.5
H47B C47 H47C 109.5
C45 C48 H48A 109.5
C45 C48 H48B 109.5
H48A C48 H48B 109.5
C45 C48 H48C 109.5
H48A C48 H48C 109.5
H48B C48 H48C 109.5
C45 C46A H46D 109.5
C45 C46A H46E 109.5
H46D C46A H46E 109.5
C45 C46A H46F 109.5
H46D C46A H46F 109.5
H46E C46A H46F 109.5
C45 C47A H47D 109.5
C45 C47A H47E 109.5
H47D C47A H47E 109.5
C45 C47A H47F 109.5
H47D C47A H47F 109.5
H47E C47A H47F 109.5
C45 C48A H48D 109.5
C45 C48A H48E 109.5
H48D C48A H48E 109.5
C45 C48A H48F 109.5
H48D C48A H48F 109.5
H48E C48A H48F 109.5
O4 C49 C50 111.3(5)
O4 C49 H49A 109.4
C50 C49 H49A 109.4
O4 C49 H49B 109.4
C50 C49 H49B 109.4
H49A C49 H49B 108.0
N4 C50 C51 121.2(6)
N4 C50 C49 116.5(5)
C51 C50 C49 122.4(6)
C52 C51 C50 119.9(6)
C52 C51 H51 120.0
C50 C51 H51 120.0
C51 C52 C53 119.5(6)
C51 C52 H52 120.3
C53 C52 H52 120.3
C54 C53 C52 117.5(6)
C54 C53 C55 120.9(6)
C52 C53 C55 121.6(5)
N4 C54 C53 122.6(6)
N4 C54 H54 118.7
C53 C54 H54 118.7
C56 C55 C60 114.7(7)
C56 C55 C53 121.8(6)
C60 C55 C53 121.0(6)
C56 C55 C60A 109.0(9)
C53 C55 C60A 119.6(8)
C55 C56 C57 122.3(8)
C55 C56 H56 118.9
C57 C56 H56 118.9
C58 C57 C56 123.0(7)
C58 C57 H57 118.5
C56 C57 H57 118.5
C57 C58 C59 114.4(7)
C57 C58 C61 121.6(7)
C59 C58 C61 121.0(8)
C57 C58 C59A 109.2(11)
C61 C58 C59A 121.4(11)
C58 C59 C60 122.0(10)
C58 C59 H59 119.0
C60 C59 H59 119.0
C59 C60 C55 120.1(9)
C59 C60 H60 119.9
C55 C60 H60 119.9
C60A C59A C58 119(2)
C60A C59A H59A 120.7
C58 C59A H59A 120.7
C59A C60A C55 116.5(18)
C59A C60A H60A 121.7
C55 C60A H60A 121.7
C63A C61 C58 114.8(10)
C62 C61 C58 114.5(11)
C62 C61 C64 115.5(12)
C58 C61 C64 115.8(8)
C63A C61 C62A 117.2(15)
C58 C61 C62A 108.8(13)
C63A C61 C64A 107.9(14)
C58 C61 C64A 106.9(9)
C62A C61 C64A 99.7(14)
C62 C61 C63 106.4(13)
C58 C61 C63 103.1(8)
C64 C61 C63 98.7(12)
C61 C62 H62A 109.5
C61 C62 H62B 109.5
H62A C62 H62B 109.5
C61 C62 H62C 109.5
H62A C62 H62C 109.5
H62B C62 H62C 109.5
C61 C63 H63A 109.5
C61 C63 H63B 109.5
H63A C63 H63B 109.5
C61 C63 H63C 109.5
H63A C63 H63C 109.5
H63B C63 H63C 109.5
C61 C64 H64A 109.5
C61 C64 H64B 109.5
H64A C64 H64B 109.5
C61 C64 H64C 109.5
H64A C64 H64C 109.5
H64B C64 H64C 109.5
C61 C62A H62D 109.5
C61 C62A H62E 109.5
H62D C62A H62E 109.5
C61 C62A H62F 109.5
H62D C62A H62F 109.5
H62E C62A H62F 109.5
C61 C63A H63D 109.5
C61 C63A H63E 109.5
H63D C63A H63E 109.5
C61 C63A H63F 109.5
H63D C63A H63F 109.5
H63E C63A H63F 109.5
C61 C64A H64D 109.5
C61 C64A H64E 109.5
H64D C64A H64E 109.5
C61 C64A H64F 109.5
H64D C64A H64F 109.5
H64E C64A H64F 109.5
C66 C65 H65A 109.5
C66 C65 H65B 109.5
H65A C65 H65B 109.5
C66 C65 H65C 109.5
H65A C65 H65C 109.5
H65B C65 H65C 109.5
O5 C66 C65 118(2)
O5 C66 H66A 107.7
C65 C66 H66A 107.7
O5 C66 H66B 107.7
C65 C66 H66B 107.7
H66A C66 H66B 107.1
C66A C65A H65D 109.5
C66A C65A H65E 109.5
H65D C65A H65E 109.5
C66A C65A H65F 109.5
H65D C65A H65F 109.5
H65E C65A H65F 109.5
O5 C66A C65A 100(2)
O5 C66A H66C 111.9
C65A C66A H66C 111.9
O5 C66A H66D 111.9
C65A C66A H66D 111.9
H66C C66A H66D 109.6
O6 C67 C68 112.7(8)
O6 C67 H67A 109.0
C68 C67 H67A 109.0
O6 C67 H67B 109.0
C68 C67 H67B 109.0
H67A C67 H67B 107.8
C67 C68 H68A 109.5
C67 C68 H68B 109.5
H68A C68 H68B 109.5
C67 C68 H68C 109.5
H68A C68 H68C 109.5
H68B C68 H68C 109.5
O6 C67A C68A 107(4)
O6 C67A H67C 110.3
C68A C67A H67C 110.3
O6 C67A H67D 110.3
C68A C67A H67D 110.3
H67C C67A H67D 108.5
C67A C68A H68D 109.5
C67A C68A H68E 109.5
H68D C68A H68E 109.5
C67A C68A H68F 109.5
H68D C68A H68F 109.5
H68E C68A H68F 109.5
C70 C69 H69A 109.5
C70 C69 H69B 109.5
H69A C69 H69B 109.5
C70 C69 H69C 109.5
H69A C69 H69C 109.5
H69B C69 H69C 109.5
O7 C70 C69 115.9(9)
O7 C70 H70A 108.3
C69 C70 H70A 108.3
O7 C70 H70B 108.3
C69 C70 H70B 108.3
H70A C70 H70B 107.4
C70A C69A H69D 109.5
C70A C69A H69E 109.5
H69D C69A H69E 109.5
C70A C69A H69F 109.5
H69D C69A H69F 109.5
H69E C69A H69F 109.5
O7 C70A C69A 94(5)
O7 C70A H70C 112.9
C69A C70A H70C 112.9
O7 C70A H70D 112.9
C69A C70A H70D 112.9
H70C C70A H70D 110.3
C72 C71 H71A 109.5
C72 C71 H71B 109.5
H71A C71 H71B 109.5
C72 C71 H71C 109.5
H71A C71 H71C 109.5
H71B C71 H71C 109.5
O8 C72 C71 108.0(14)
O8 C72 H72A 110.1
C71 C72 H72A 110.1
O8 C72 H72B 110.1
C71 C72 H72B 110.1
H72A C72 H72B 108.4
C72A C71A H71D 109.5
C72A C71A H71E 109.5
H71D C71A H71E 109.5
C72A C71A H71F 109.5
H71D C71A H71F 109.5
H71E C71A H71F 109.5
O8 C72A C71A 117.0(16)
O8 C72A H72C 108.1
C71A C72A H72C 108.1
O8 C72A H72D 108.1
C71A C72A H72D 108.1
H72C C72A H72D 107.3

loop_
_geom_bond_atom_site_label_1
_geom_bond_atom_site_label_2
_geom_bond_distance
Ni1 Ni3 3.0804(11)
Ni1 Ni4 3.0965(10)
Ni1 Ni2 3.1803(12)
Ni2 Ni3 3.0832(11)
Ni2 Ni4 3.1104(11)
Ni3 Ni4 3.1818(11)
Ni1 N1 2.037(5)
Ni1 O3 2.049(3)
Ni1 O1 2.063(4)
Ni1 O5 2.091(5)
Ni1 O2 2.107(4)
Ni1 Cl1 2.3492(15)
Ni2 O2 2.053(4)
Ni2 N2 2.054(5)
Ni2 O4 2.057(4)
Ni2 O6 2.110(5)
Ni2 O1 2.116(5)
Ni2 Cl2 2.3623(18)
Ni3 O2 2.039(3)
Ni3 N3 2.043(4)
Ni3 O3 2.054(4)
Ni3 O4 2.087(4)
Ni3 O7 2.089(4)
Ni3 Cl3 2.3729(17)
Ni4 N4 2.056(5)
Ni4 O1 2.058(4)
Ni4 O4 2.066(4)
Ni4 O3 2.099(4)
Ni4 O8 2.107(5)
Ni4 Cl4 2.3588(18)
O1 C1 1.401(8)
O2 C17 1.403(6)
O3 C33 1.401(6)
O4 C49 1.399(7)
O5 C66 1.34(2)
O5 C66A 1.47(3)
O5 H1O5 0.833(4)
O6 C67A 1.44(5)
O6 C67 1.443(12)
O6 H1O6 0.839(5)
O7 C70 1.380(10)
O7 C70A 1.39(4)
O7 H1O7 0.841(4)
O8 C72A 1.398(16)
O8 C72 1.404(16)
O8 H1O8 0.853(6)
N1 C6 1.349(7)
N1 C2 1.353(8)
N2 C18 1.338(7)
N2 C22 1.343(7)
N3 C34 1.349(7)
N3 C38 1.349(7)
N4 C50 1.337(8)
N4 C54 1.345(7)
C1 C2 1.508(8)
C1 H1A 0.9900
C1 H1B 0.9900
C2 C3 1.384(8)
C3 C4 1.363(9)
C3 H3 0.9500
C4 C5 1.383(10)
C4 H4 0.9500
C5 C6 1.389(8)
C5 C7 1.478(9)
C6 H6 0.9500
C7 C12 1.385(10)
C7 C8 1.395(10)
C8 C9 1.395(12)
C8 H8 0.9500
C9 C10 1.372(14)
C9 H9 0.9500
C10 C11 1.410(12)
C10 C13 1.522(11)
C11 C12 1.396(9)
C11 H11 0.9500
C12 H12 0.9500
C13 C16 1.513(15)
C13 C15A 1.524(15)
C13 C14A 1.533(15)
C13 C15 1.536(16)
C13 C14 1.547(16)
C13 C16A 1.556(15)
C14 H14A 0.9800
C14 H14B 0.9800
C14 H14C 0.9800
C15 H15A 0.9800
C15 H15B 0.9800
C15 H15C 0.9800
C16 H16A 0.9800
C16 H16B 0.9800
C16 H16C 0.9800
C14A H14D 0.9800
C14A H14E 0.9800
C14A H14F 0.9800
C15A H15D 0.9800
C15A H15E 0.9800
C15A H15F 0.9800
C16A H16D 0.9800
C16A H16E 0.9800
C16A H16F 0.9800
C17 C18 1.510(7)
C17 H17A 0.9900
C17 H17B 0.9900
C18 C19 1.392(7)
C19 C20 1.376(8)
C19 H19 0.9500
C20 C21 1.396(8)
C20 H20 0.9500
C21 C22 1.397(8)
C21 C23 1.481(8)
C22 H22 0.9500
C23 C24 1.377(8)
C23 C28 1.383(9)
C24 C25 1.396(8)
C24 H24 0.9500
C25 C26 1.373(10)
C25 H25 0.9500
C26 C27 1.383(10)
C26 C29 1.536(9)
C27 C28 1.388(9)
C27 H27 0.9500
C28 H28 0.9500
C29 C30A 1.490(11)
C29 C32A 1.513(12)
C29 C31 1.524(18)
C29 C31A 1.527(12)
C29 C30 1.542(18)
C29 C32 1.560(18)
C30 H30A 0.9800
C30 H30B 0.9800
C30 H30C 0.9800
C31 H31A 0.9800
C31 H31B 0.9800
C31 H31C 0.9800
C32 H32A 0.9800
C32 H32B 0.9800
C32 H32C 0.9800
C30A H30D 0.9800
C30A H30E 0.9800
C30A H30F 0.9800
C31A H31D 0.9800
C31A H31E 0.9800
C31A H31F 0.9800
C32A H32D 0.9800
C32A H32E 0.9800
C32A H32F 0.9800
C33 C34 1.500(7)
C33 H33A 0.9900
C33 H33B 0.9900
C34 C35 1.386(7)
C35 C36 1.365(8)
C35 H35 0.9500
C36 C37 1.392(8)
C36 H36 0.9500
C37 C38 1.379(8)
C37 C39 1.473(8)
C38 H38 0.9500
C39 C44 1.374(10)
C39 C40 1.379(9)
C40 C41 1.388(10)
C40 H40 0.9500
C41 C42 1.383(12)
C41 H41 0.9500
C42 C43 1.371(12)
C42 C45 1.528(10)
C43 C44 1.403(10)
C43 H43 0.9500
C44 H44 0.9500
C45 C47 1.488(14)
C45 C48 1.499(14)
C45 C46A 1.513(17)
C45 C47A 1.516(17)
C45 C48A 1.556(18)
C45 C46 1.565(14)
C46 H46A 0.9800
C46 H46B 0.9800
C46 H46C 0.9800
C47 H47A 0.9800
C47 H47B 0.9800
C47 H47C 0.9800
C48 H48A 0.9800
C48 H48B 0.9800
C48 H48C 0.9800
C46A H46D 0.9800
C46A H46E 0.9800
C46A H46F 0.9800
C47A H47D 0.9800
C47A H47E 0.9800
C47A H47F 0.9800
C48A H48D 0.9800
C48A H48E 0.9800
C48A H48F 0.9800
C49 C50 1.514(8)
C49 H49A 0.9900
C49 H49B 0.9900
C50 C51 1.378(9)
C51 C52 1.371(9)
C51 H51 0.9500
C52 C53 1.395(9)
C52 H52 0.9500
C53 C54 1.384(8)
C53 C55 1.489(8)
C54 H54 0.9500
C55 C56 1.346(9)
C55 C60 1.406(12)
C55 C60A 1.51(2)
C56 C57 1.377(10)
C56 H56 0.9500
C57 C58 1.335(11)
C57 H57 0.9500
C58 C59 1.376(13)
C58 C61 1.508(9)
C58 C59A 1.54(2)
C59 C60 1.386(13)
C59 H59 0.9500
C60 H60 0.9500
C59A C60A 1.40(3)
C59A H59A 0.9500
C60A H60A 0.9500
C61 C63A 1.446(15)
C61 C62 1.486(15)
C61 C64 1.512(14)
C61 C62A 1.557(16)
C61 C64A 1.602(16)
C61 C63 1.642(15)
C62 H62A 0.9800
C62 H62B 0.9800
C62 H62C 0.9800
C63 H63A 0.9800
C63 H63B 0.9800
C63 H63C 0.9800
C64 H64A 0.9800
C64 H64B 0.9800
C64 H64C 0.9800
C62A H62D 0.9800
C62A H62E 0.9800
C62A H62F 0.9800
C63A H63D 0.9800
C63A H63E 0.9800
C63A H63F 0.9800
C64A H64D 0.9800
C64A H64E 0.9800
C64A H64F 0.9800
C65 C66 1.529(18)
C65 H65A 0.9800
C65 H65B 0.9800
C65 H65C 0.9800
C66 H66A 0.9900
C66 H66B 0.9900
C65A C66A 1.552(19)
C65A H65D 0.9800
C65A H65E 0.9800
C65A H65F 0.9800
C66A H66C 0.9900
C66A H66D 0.9900
C67 C68 1.531(13)
C67 H67A 0.9900
C67 H67B 0.9900
C68 H68A 0.9800
C68 H68B 0.9800
C68 H68C 0.9800
C67A C68A 1.54(2)
C67A H67C 0.9900
C67A H67D 0.9900
C68A H68D 0.9800
C68A H68E 0.9800
C68A H68F 0.9800
C69 C70 1.479(12)
C69 H69A 0.9800
C69 H69B 0.9800
C69 H69C 0.9800
C70 H70A 0.9900
C70 H70B 0.9900
C69A C70A 1.53(2)
C69A H69D 0.9800
C69A H69E 0.9800
C69A H69F 0.9800
C70A H70C 0.9900
C70A H70D 0.9900
C71 C72 1.495(16)
C71 H71A 0.9800
C71 H71B 0.9800
C71 H71C 0.9800
C72 H72A 0.9900
C72 H72B 0.9900
C71A C72A 1.509(16)
C71A H71D 0.9800
C71A H71E 0.9800
C71A H71F 0.9800
C72A H72C 0.9900
C72A H72D 0.9900

loop_
_geom_hbond_atom_site_label_D
_geom_hbond_atom_site_label_H
_geom_hbond_atom_site_label_A
_geom_hbond_distance_DH
_geom_hbond_distance_HA
_geom_hbond_distance_DA
_geom_hbond_angle_DHA
O5 H1O5 Cl4 0.833(4) 2.2510(16) 3.047(5) 160.2(3)
O6 H1O6 Cl3 0.839(5) 2.2432(17) 3.046(5) 160.4(3)
O7 H1O7 Cl1 0.841(4) 2.2059(14) 3.017(4) 162.0(3)
O8 H1O8 Cl2 0.853(6) 2.3204(18) 3.042(5) 142.5(4)
